data_7707788
loop_
_publ_author_name
'Nguyen, Duc Hanh'
'Merel, Delphine'
'Merle, Nicolas'
'Trivelli, Xavier'
'Capet, Fr\'ed\'eric'
'Gauvin, R\'egis M'

_publ_section_title
;
 Isonitrile ruthenium and iron PNP complexes: synthesis, characterization
 and catalytic assessment for base-free dehydrogenative coupling of
 alcohols.
;
_journal_issue 29
_journal_name_full 'Dalton transactions (Cambridge, England : 2003)'
_journal_page_first 10067
_journal_page_last 10081
_journal_paper_doi 10.1039/d1dt01722e
_journal_volume 50
_journal_year 2021
_chemical_formula_moiety 'C32 H52 N3 P2 Ru, Cl, H2 O'
_chemical_formula_sum 'C32 H54 Cl N3 O P2 Ru'
_chemical_formula_weight 695.24
_chemical_name_systematic '[Ru(H)(PhCH2NC)2(PNPH)](Cl)'
_chemical_properties_physical Air-sensitive
_space_group_crystal_system triclinic
_space_group_IT_number 2
_space_group_name_Hall '-P 1'
_space_group_name_H-M_alt 'P -1'
_atom_sites_solution_hydrogens mixed
_atom_sites_solution_primary dual
_audit_creation_date 2018-07-20
_audit_creation_method
;
Olex2 1.2
(compiled 2018.05.29 svn.r3508 for OlexSys, GUI svn.r5506)
;
_audit_update_record
;
2020-05-29 deposited with the CCDC.	2021-06-24 downloaded from the CCDC.
;
_cell_angle_alpha 94.005(2)
_cell_angle_beta 97.658(2)
_cell_angle_gamma 96.241(2)
_cell_formula_units_Z 2
_cell_length_a 10.4151(3)
_cell_length_b 10.9654(4)
_cell_length_c 15.7393(5)
_cell_measurement_reflns_used 9647
_cell_measurement_temperature 99.99
_cell_measurement_theta_max 33.04
_cell_measurement_theta_min 2.22
_cell_volume 1764.43(10)
_computing_cell_refinement 'SAINT v8.37A (Bruker, 2015)'
_computing_data_reduction 'SAINT v8.37A (Bruker, 2015)'
_computing_molecular_graphics 'Olex2 (Dolomanov et al., 2009)'
_computing_publication_material 'Olex2 (Dolomanov et al., 2009)'
_computing_structure_refinement 'ShelXL (Sheldrick, 2015b)'
_computing_structure_solution 'XT (Sheldrick, 2015a)'
_diffrn_ambient_temperature 99.99
_diffrn_measured_fraction_theta_full 1.000
_diffrn_measured_fraction_theta_max 0.999
_diffrn_measurement_device_type 'Bruker APEX-II CCD'
_diffrn_measurement_method '\f and \w scans'
_diffrn_radiation_type MoK\a
_diffrn_radiation_wavelength 0.71073
_diffrn_reflns_av_R_equivalents 0.0364
_diffrn_reflns_av_unetI/netI 0.0263
_diffrn_reflns_Laue_measured_fraction_full 1.000
_diffrn_reflns_Laue_measured_fraction_max 0.999
_diffrn_reflns_limit_h_max 15
_diffrn_reflns_limit_h_min -16
_diffrn_reflns_limit_k_max 16
_diffrn_reflns_limit_k_min -16
_diffrn_reflns_limit_l_max 24
_diffrn_reflns_limit_l_min -24
_diffrn_reflns_number 99252
_diffrn_reflns_point_group_measured_fraction_full 1.000
_diffrn_reflns_point_group_measured_fraction_max 0.999
_diffrn_reflns_theta_full 25.242
_diffrn_reflns_theta_max 33.111
_diffrn_reflns_theta_min 1.310
_diffrn_standards_number 0
_exptl_absorpt_coefficient_mu 0.638
_exptl_absorpt_correction_T_max 0.7465
_exptl_absorpt_correction_T_min 0.6869
_exptl_absorpt_correction_type multi-scan
_exptl_absorpt_process_details
;
SADABS-2016/2 (Bruker,2016/2) was used for absorption correction. 
wR2(int) was 0.0719 before and 0.0461 after correction. The Ratio 
of minimum to maximum transmission is 0.9202. The \l/2 correction factor is
 Not present.
;
_exptl_crystal_colour colourless
_exptl_crystal_colour_primary colourless
_exptl_crystal_density_diffrn 1.309
_exptl_crystal_description block
_exptl_crystal_F_000 732
_exptl_crystal_recrystallization_method 'Re-crystallisation from solvent: toluene'
_exptl_crystal_size_max 0.21
_exptl_crystal_size_mid 0.15
_exptl_crystal_size_min 0.14
_refine_diff_density_max 0.721
_refine_diff_density_min -0.542
_refine_diff_density_rms 0.069
_refine_ls_extinction_method none
_refine_ls_goodness_of_fit_ref 1.033
_refine_ls_hydrogen_treatment mixed
_refine_ls_matrix_type full
_refine_ls_number_parameters 385
_refine_ls_number_reflns 13384
_refine_ls_number_restraints 0
_refine_ls_restrained_S_all 1.033
_refine_ls_R_factor_all 0.0313
_refine_ls_R_factor_gt 0.0252
_refine_ls_shift/su_max 0.001
_refine_ls_shift/su_mean 0.000
_refine_ls_structure_factor_coef Fsqd
_refine_ls_weighting_details 'w=1/[\s^2^(Fo^2^)+(0.0276P)^2^+0.6038P] where P=(Fo^2^+2Fc^2^)/3'
_refine_ls_weighting_scheme calc
_refine_ls_wR_factor_gt 0.0579
_refine_ls_wR_factor_ref 0.0605
_reflns_Friedel_coverage 0.000
_reflns_number_gt 11872
_reflns_number_total 13384
_reflns_threshold_expression 'I > 2\s(I)'
_cod_data_source_file d1dt01722e2.cif
_cod_data_source_block mo_dhng126
_cod_depositor_comments 'Adding full bibliography for 7707785--7707792.cif.'
_cod_database_code 7707788
_shelx_shelxl_version_number 2018/1
_shelx_space_group_comment
;
The symmetry employed for this shelxl refinement is uniquely defined
by the following loop, which should always be used as a source of
symmetry information in preference to the above space-group names.
They are only intended as comments.
;
_olex2_refinement_description
;
1. Fixed Uiso
 At 1.2 times of:
  All C(H) groups, All C(H,H) groups
 At 1.5 times of:
  All C(H,H,H) groups
2.a Ternary CH refined with riding coordinates:
 C4(H4), C14(H14), C1(H1A), C11(H11)
2.b Secondary CH2 refined with riding coordinates:
 C7(H7A,H7B), C10(H10A,H10B), C18(H18A,H18B), C8(H8A,H8B), C9(H9A,H9B),
 C26(H26A,H26B)
2.c Aromatic/amide H refined with riding coordinates:
 C20(H20), C28(H28), C32(H32), C24(H24), C29(H29), C21(H21), C30(H30),
 C23(H23), C31(H31), C22(H22)
2.d Idealised Me refined as rotating group:
 C16(H16A,H16B,H16C), C2(H2A,H2B,H2C), C3(H3A,H3B,H3C), C6(H6A,H6B,H6C),
 C15(H15A,H15B,H15C), C5(H5A,H5B,H5C), C13(H13A,H13B,H13C), C12(H12A,H12B,H12C)
;
_olex2_submission_special_instructions 'No special instructions were received'

loop_
_space_group_symop_operation_xyz
'x, y, z'
'-x, -y, -z'

loop_
_atom_site_label
_atom_site_type_symbol
_atom_site_fract_x
_atom_site_fract_y
_atom_site_fract_z
_atom_site_U_iso_or_equiv
_atom_site_adp_type
_atom_site_occupancy
_atom_site_site_symmetry_order
_atom_site_calc_flag
_atom_site_refinement_flags_posn
_atom_site_refinement_flags_adp
_atom_site_refinement_flags_occupancy
_atom_site_disorder_assembly
_atom_site_disorder_group
Ru1 Ru 0.21039(2) 0.35754(2) 0.19270(2) 0.01072(2) Uani 1 1 d . . . . .
P1 P 0.36925(3) 0.51973(2) 0.18175(2) 0.01233(5) Uani 1 1 d . . . . .
P2 P 0.04018(3) 0.19747(2) 0.16555(2) 0.01251(5) Uani 1 1 d . . . . .
Cl1 Cl 0.41470(4) 0.19429(3) -0.03019(2) 0.02974(7) Uani 1 1 d . . . . .
N1 N 0.19478(9) 0.34321(8) 0.05226(6) 0.01388(16) Uani 1 1 d . . . . .
O1 O 0.31011(12) -0.07744(12) 0.00464(9) 0.0393(3) Uani 1 1 d . . . . .
N2 N 0.41216(10) 0.16130(9) 0.19549(6) 0.01785(18) Uani 1 1 d . . . . .
N3 N 0.21720(11) 0.40460(11) 0.38827(7) 0.0239(2) Uani 1 1 d . . . . .
C17 C 0.34012(10) 0.23490(10) 0.19658(7) 0.01439(18) Uani 1 1 d . . . . .
C25 C 0.21463(11) 0.38554(10) 0.31405(7) 0.01549(19) Uani 1 1 d . . . . .
C7 C 0.36866(11) 0.51663(10) 0.06466(7) 0.0165(2) Uani 1 1 d . . . . .
H7A H 0.390468 0.601161 0.048311 0.020 Uiso 1 1 calc R . . . .
H7B H 0.435183 0.465660 0.047326 0.020 Uiso 1 1 calc R . . . .
C19 C 0.55998(11) 0.03485(10) 0.27383(8) 0.0170(2) Uani 1 1 d . . . . .
C10 C 0.02033(12) 0.17024(10) 0.04726(7) 0.0172(2) Uani 1 1 d . . . . .
H10A H 0.074108 0.105870 0.030587 0.021 Uiso 1 1 calc R . . . .
H10B H -0.072089 0.141392 0.024655 0.021 Uiso 1 1 calc R . . . .
C18 C 0.49579(12) 0.06742(11) 0.18772(8) 0.0200(2) Uani 1 1 d . . . . .
H18A H 0.564359 0.095521 0.153151 0.024 Uiso 1 1 calc R . . . .
H18B H 0.444254 -0.007367 0.156460 0.024 Uiso 1 1 calc R . . . .
C20 C 0.64062(11) -0.05884(11) 0.27342(8) 0.0194(2) Uani 1 1 d . . . . .
H20 H 0.652092 -0.100433 0.220458 0.023 Uiso 1 1 calc R . . . .
C4 C 0.35796(11) 0.68328(10) 0.21435(8) 0.0165(2) Uani 1 1 d . . . . .
H4 H 0.434020 0.733429 0.196131 0.020 Uiso 1 1 calc R . . . .
C14 C 0.07599(11) 0.04487(10) 0.20072(7) 0.01514(19) Uani 1 1 d . . . . .
H14 H 0.143822 0.018658 0.166284 0.018 Uiso 1 1 calc R . . . .
C1 C 0.53906(10) 0.49398(10) 0.22099(8) 0.0172(2) Uani 1 1 d . . . . .
H1A H 0.556216 0.420369 0.184932 0.021 Uiso 1 1 calc R . . . .
C16 C 0.13726(12) 0.05004(11) 0.29525(8) 0.0200(2) Uani 1 1 d . . . . .
H16A H 0.199049 0.124946 0.309676 0.030 Uiso 1 1 calc GR . . . .
H16B H 0.183330 -0.022309 0.304352 0.030 Uiso 1 1 calc GR . . . .
H16C H 0.068569 0.050788 0.332144 0.030 Uiso 1 1 calc GR . . . .
C8 C 0.23424(11) 0.46317(10) 0.01886(7) 0.01650(19) Uani 1 1 d . . . . .
H8A H 0.169992 0.520994 0.028755 0.020 Uiso 1 1 calc R . . . .
H8B H 0.236369 0.451133 -0.043836 0.020 Uiso 1 1 calc R . . . .
C2 C 0.64298(11) 0.59783(11) 0.20727(9) 0.0218(2) Uani 1 1 d . . . . .
H2A H 0.625023 0.622331 0.148565 0.033 Uiso 1 1 calc GR . . . .
H2B H 0.729241 0.569053 0.215922 0.033 Uiso 1 1 calc GR . . . .
H2C H 0.641187 0.668603 0.248539 0.033 Uiso 1 1 calc GR . . . .
C3 C 0.55755(12) 0.45860(12) 0.31379(8) 0.0226(2) Uani 1 1 d . . . . .
H3A H 0.560543 0.532230 0.353388 0.034 Uiso 1 1 calc GR . . . .
H3B H 0.639448 0.422370 0.325206 0.034 Uiso 1 1 calc GR . . . .
H3C H 0.484504 0.398522 0.322212 0.034 Uiso 1 1 calc GR . . . .
C6 C 0.23374(12) 0.72580(11) 0.16839(9) 0.0216(2) Uani 1 1 d . . . . .
H6A H 0.234765 0.717648 0.106090 0.032 Uiso 1 1 calc GR . . . .
H6B H 0.229677 0.812127 0.187462 0.032 Uiso 1 1 calc GR . . . .
H6C H 0.157254 0.674842 0.182203 0.032 Uiso 1 1 calc GR . . . .
C15 C -0.03997(12) -0.05643(10) 0.18035(8) 0.0194(2) Uani 1 1 d . . . . .
H15A H -0.104581 -0.041914 0.218685 0.029 Uiso 1 1 calc GR . . . .
H15B H -0.009523 -0.136754 0.188890 0.029 Uiso 1 1 calc GR . . . .
H15C H -0.079922 -0.055357 0.120439 0.029 Uiso 1 1 calc GR . . . .
C9 C 0.06289(11) 0.28997(10) 0.00937(7) 0.0174(2) Uani 1 1 d . . . . .
H9A H 0.064378 0.273674 -0.053137 0.021 Uiso 1 1 calc R . . . .
H9B H -0.000370 0.349479 0.017401 0.021 Uiso 1 1 calc R . . . .
C5 C 0.36677(13) 0.70805(12) 0.31205(8) 0.0233(2) Uani 1 1 d . . . . .
H5A H 0.295668 0.657093 0.332329 0.035 Uiso 1 1 calc GR . . . .
H5B H 0.359533 0.795199 0.326480 0.035 Uiso 1 1 calc GR . . . .
H5C H 0.450749 0.687707 0.339865 0.035 Uiso 1 1 calc GR . . . .
C13 C -0.12710(13) 0.23105(12) 0.28657(9) 0.0255(3) Uani 1 1 d . . . . .
H13A H -0.104334 0.156413 0.312846 0.038 Uiso 1 1 calc GR . . . .
H13B H -0.214251 0.247030 0.297974 0.038 Uiso 1 1 calc GR . . . .
H13C H -0.063238 0.301064 0.311164 0.038 Uiso 1 1 calc GR . . . .
C28 C 0.07663(14) 0.26482(12) 0.49878(9) 0.0255(2) Uani 1 1 d . . . . .
H28 H 0.098235 0.224316 0.448169 0.031 Uiso 1 1 calc R . . . .
C27 C 0.12820(11) 0.38609(11) 0.52406(7) 0.0194(2) Uani 1 1 d . . . . .
C32 C 0.09427(13) 0.44395(13) 0.59811(8) 0.0244(2) Uani 1 1 d . . . . .
H32 H 0.128166 0.527238 0.615432 0.029 Uiso 1 1 calc R . . . .
C26 C 0.21931(14) 0.45870(13) 0.47389(8) 0.0257(3) Uani 1 1 d . . . . .
H26A H 0.194620 0.543160 0.471134 0.031 Uiso 1 1 calc R . . . .
H26B H 0.309321 0.465059 0.504813 0.031 Uiso 1 1 calc R . . . .
C24 C 0.54310(13) 0.09465(12) 0.35172(8) 0.0244(2) Uani 1 1 d . . . . .
H24 H 0.487929 0.158133 0.352468 0.029 Uiso 1 1 calc R . . . .
C11 C -0.12628(11) 0.21337(10) 0.18958(8) 0.0187(2) Uani 1 1 d . . . . .
H11 H -0.182832 0.135033 0.167412 0.022 Uiso 1 1 calc R . . . .
C29 C -0.00730(14) 0.20244(13) 0.54814(10) 0.0297(3) Uani 1 1 d . . . . .
H29 H -0.042972 0.119617 0.530748 0.036 Uiso 1 1 calc R . . . .
C21 C 0.70402(13) -0.09126(12) 0.35030(9) 0.0265(3) Uani 1 1 d . . . . .
H21 H 0.759110 -0.154819 0.349781 0.032 Uiso 1 1 calc R . . . .
C12 C -0.18319(12) 0.31817(12) 0.14383(10) 0.0274(3) Uani 1 1 d . . . . .
H12A H -0.126051 0.395326 0.161409 0.041 Uiso 1 1 calc GR . . . .
H12B H -0.270100 0.326327 0.159337 0.041 Uiso 1 1 calc GR . . . .
H12C H -0.189867 0.299992 0.081437 0.041 Uiso 1 1 calc GR . . . .
C30 C -0.03836(14) 0.26055(14) 0.62174(10) 0.0300(3) Uani 1 1 d . . . . .
H30 H -0.094374 0.217327 0.655373 0.036 Uiso 1 1 calc R . . . .
C23 C 0.60702(15) 0.06153(15) 0.42861(9) 0.0317(3) Uani 1 1 d . . . . .
H23 H 0.595574 0.102650 0.481745 0.038 Uiso 1 1 calc R . . . .
C31 C 0.01150(14) 0.38122(14) 0.64683(9) 0.0291(3) Uani 1 1 d . . . . .
H31 H -0.010747 0.421362 0.697367 0.035 Uiso 1 1 calc R . . . .
C22 C 0.68738(15) -0.03138(14) 0.42783(10) 0.0324(3) Uani 1 1 d . . . . .
H22 H 0.730897 -0.053895 0.480341 0.039 Uiso 1 1 calc R . . . .
H1 H 0.2510(15) 0.2925(14) 0.0374(10) 0.020(4) Uiso 1 1 d . . . . .
H33 H 0.1020(17) 0.4532(16) 0.1824(11) 0.033(5) Uiso 1 1 d . . . . .
H1B H 0.3321(19) -0.009(2) -0.0035(13) 0.041(5) Uiso 1 1 d . . . . .
H1C H 0.376(2) -0.1126(19) 0.0096(13) 0.044(6) Uiso 1 1 d . . . . .

loop_
_atom_site_aniso_label
_atom_site_aniso_U_11
_atom_site_aniso_U_22
_atom_site_aniso_U_33
_atom_site_aniso_U_23
_atom_site_aniso_U_13
_atom_site_aniso_U_12
Ru1 0.01177(4) 0.01075(4) 0.01035(4) 0.00135(3) 0.00329(3) 0.00219(3)
P1 0.01242(11) 0.01192(11) 0.01394(12) 0.00211(9) 0.00499(9) 0.00272(9)
P2 0.01280(11) 0.01072(11) 0.01442(12) 0.00026(9) 0.00298(9) 0.00251(9)
Cl1 0.04523(19) 0.02066(14) 0.03012(16) 0.00814(12) 0.01832(14) 0.01460(13)
N1 0.0166(4) 0.0135(4) 0.0126(4) 0.0020(3) 0.0032(3) 0.0048(3)
O1 0.0263(5) 0.0343(6) 0.0526(7) 0.0097(5) -0.0037(5) -0.0098(5)
N2 0.0180(4) 0.0187(4) 0.0180(4) 0.0045(4) 0.0032(3) 0.0051(3)
N3 0.0273(5) 0.0302(5) 0.0144(4) 0.0018(4) 0.0061(4) 0.0009(4)
C17 0.0156(4) 0.0155(4) 0.0125(4) 0.0032(4) 0.0029(3) 0.0010(4)
C25 0.0151(4) 0.0161(5) 0.0158(5) 0.0030(4) 0.0042(4) 0.0009(4)
C7 0.0192(5) 0.0170(5) 0.0158(5) 0.0044(4) 0.0084(4) 0.0034(4)
C19 0.0139(4) 0.0172(5) 0.0202(5) 0.0041(4) 0.0026(4) 0.0021(4)
C10 0.0209(5) 0.0147(5) 0.0152(5) -0.0003(4) 0.0000(4) 0.0020(4)
C18 0.0219(5) 0.0207(5) 0.0192(5) 0.0023(4) 0.0033(4) 0.0104(4)
C20 0.0151(5) 0.0174(5) 0.0252(6) 0.0022(4) 0.0009(4) 0.0025(4)
C4 0.0165(5) 0.0130(4) 0.0213(5) 0.0015(4) 0.0067(4) 0.0022(4)
C14 0.0173(5) 0.0119(4) 0.0173(5) 0.0019(4) 0.0049(4) 0.0028(4)
C1 0.0130(4) 0.0163(5) 0.0231(5) 0.0027(4) 0.0037(4) 0.0037(4)
C16 0.0254(6) 0.0161(5) 0.0186(5) 0.0043(4) 0.0028(4) 0.0018(4)
C8 0.0219(5) 0.0154(5) 0.0136(5) 0.0043(4) 0.0047(4) 0.0042(4)
C2 0.0148(5) 0.0207(5) 0.0311(6) 0.0049(5) 0.0063(4) 0.0015(4)
C3 0.0189(5) 0.0241(6) 0.0244(6) 0.0072(5) -0.0015(4) 0.0033(4)
C6 0.0225(5) 0.0157(5) 0.0286(6) 0.0039(4) 0.0055(5) 0.0076(4)
C15 0.0221(5) 0.0130(5) 0.0229(6) -0.0004(4) 0.0051(4) 0.0000(4)
C9 0.0205(5) 0.0167(5) 0.0142(5) 0.0014(4) -0.0013(4) 0.0034(4)
C5 0.0254(6) 0.0216(5) 0.0230(6) -0.0041(4) 0.0056(5) 0.0046(5)
C13 0.0219(6) 0.0239(6) 0.0320(7) -0.0058(5) 0.0135(5) 0.0014(5)
C28 0.0311(6) 0.0234(6) 0.0224(6) 0.0004(5) 0.0054(5) 0.0041(5)
C27 0.0188(5) 0.0243(5) 0.0149(5) 0.0022(4) 0.0016(4) 0.0025(4)
C32 0.0243(6) 0.0273(6) 0.0211(6) -0.0022(5) 0.0060(5) 0.0006(5)
C26 0.0297(6) 0.0317(6) 0.0140(5) -0.0017(5) 0.0066(4) -0.0056(5)
C24 0.0269(6) 0.0265(6) 0.0216(6) 0.0027(5) 0.0047(5) 0.0093(5)
C11 0.0135(5) 0.0140(5) 0.0286(6) -0.0027(4) 0.0048(4) 0.0022(4)
C29 0.0323(7) 0.0197(6) 0.0379(8) 0.0067(5) 0.0071(6) 0.0013(5)
C21 0.0228(6) 0.0236(6) 0.0323(7) 0.0065(5) -0.0038(5) 0.0060(5)
C12 0.0172(5) 0.0197(6) 0.0467(8) 0.0039(5) 0.0040(5) 0.0078(4)
C30 0.0283(6) 0.0336(7) 0.0334(7) 0.0155(6) 0.0130(5) 0.0087(5)
C23 0.0379(8) 0.0380(8) 0.0195(6) 0.0024(5) 0.0023(5) 0.0076(6)
C31 0.0283(6) 0.0375(7) 0.0242(6) 0.0021(5) 0.0128(5) 0.0056(5)
C22 0.0333(7) 0.0367(8) 0.0258(7) 0.0098(6) -0.0053(5) 0.0057(6)

loop_
_atom_type_symbol
_atom_type_description
_atom_type_scat_dispersion_real
_atom_type_scat_dispersion_imag
_atom_type_scat_source
C C 0.0033 0.0016 'International Tables Vol C Tables 4.2.6.8 and 6.1.1.4'
H H 0.0000 0.0000 'International Tables Vol C Tables 4.2.6.8 and 6.1.1.4'
Cl Cl 0.1484 0.1585 'International Tables Vol C Tables 4.2.6.8 and 6.1.1.4'
N N 0.0061 0.0033 'International Tables Vol C Tables 4.2.6.8 and 6.1.1.4'
O O 0.0106 0.0060 'International Tables Vol C Tables 4.2.6.8 and 6.1.1.4'
P P 0.1023 0.0942 'International Tables Vol C Tables 4.2.6.8 and 6.1.1.4'
Ru Ru -1.2594 0.8363 'International Tables Vol C Tables 4.2.6.8 and 6.1.1.4'

loop_
_geom_angle_atom_site_label_1
_geom_angle_atom_site_label_2
_geom_angle_atom_site_label_3
_geom_angle
_geom_angle_site_symmetry_1
_geom_angle_site_symmetry_3
_geom_angle_publ_flag
P1 Ru1 P2 165.235(11) . . ?
P1 Ru1 H33 88.5(6) . . ?
P2 Ru1 H33 88.1(6) . . ?
N1 Ru1 P1 82.68(3) . . ?
N1 Ru1 P2 82.78(3) . . ?
N1 Ru1 H33 86.8(6) . . ?
C17 Ru1 P1 92.36(3) . . ?
C17 Ru1 P2 90.04(3) . . ?
C17 Ru1 N1 89.37(4) . . ?
C17 Ru1 H33 175.9(6) . . ?
C25 Ru1 P1 95.53(3) . . ?
C25 Ru1 P2 98.66(3) . . ?
C25 Ru1 N1 173.82(4) . . ?
C25 Ru1 C17 96.62(5) . . ?
C25 Ru1 H33 87.3(6) . . ?
C7 P1 Ru1 101.99(4) . . ?
C7 P1 C4 103.61(5) . . ?
C7 P1 C1 102.43(5) . . ?
C4 P1 Ru1 124.66(4) . . ?
C4 P1 C1 105.64(5) . . ?
C1 P1 Ru1 115.44(4) . . ?
C10 P2 Ru1 102.09(4) . . ?
C10 P2 C14 102.32(5) . . ?
C10 P2 C11 104.26(6) . . ?
C14 P2 Ru1 116.89(4) . . ?
C11 P2 Ru1 123.13(4) . . ?
C11 P2 C14 105.28(5) . . ?
Ru1 N1 H1 107.6(10) . . ?
C8 N1 Ru1 112.12(7) . . ?
C8 N1 H1 106.3(10) . . ?
C9 N1 Ru1 112.74(7) . . ?
C9 N1 C8 110.50(9) . . ?
C9 N1 H1 107.3(10) . . ?
H1B O1 H1C 107(2) . . ?
C17 N2 C18 175.61(12) . . ?
C25 N3 C26 165.79(13) . . ?
N2 C17 Ru1 176.98(10) . . ?
N3 C25 Ru1 178.96(11) . . ?
P1 C7 H7A 109.8 . . ?
P1 C7 H7B 109.8 . . ?
H7A C7 H7B 108.2 . . ?
C8 C7 P1 109.39(7) . . ?
C8 C7 H7A 109.8 . . ?
C8 C7 H7B 109.8 . . ?
C20 C19 C18 117.42(11) . . ?
C24 C19 C18 123.01(11) . . ?
C24 C19 C20 119.56(11) . . ?
P2 C10 H10A 109.9 . . ?
P2 C10 H10B 109.9 . . ?
H10A C10 H10B 108.3 . . ?
C9 C10 P2 109.13(7) . . ?
C9 C10 H10A 109.9 . . ?
C9 C10 H10B 109.9 . . ?
N2 C18 C19 112.90(10) . . ?
N2 C18 H18A 109.0 . . ?
N2 C18 H18B 109.0 . . ?
C19 C18 H18A 109.0 . . ?
C19 C18 H18B 109.0 . . ?
H18A C18 H18B 107.8 . . ?
C19 C20 H20 120.0 . . ?
C21 C20 C19 120.05(12) . . ?
C21 C20 H20 120.0 . . ?
P1 C4 H4 107.5 . . ?
C6 C4 P1 111.24(8) . . ?
C6 C4 H4 107.5 . . ?
C6 C4 C5 110.82(10) . . ?
C5 C4 P1 112.10(8) . . ?
C5 C4 H4 107.5 . . ?
P2 C14 H14 105.8 . . ?
C16 C14 P2 113.38(8) . . ?
C16 C14 H14 105.8 . . ?
C15 C14 P2 114.16(8) . . ?
C15 C14 H14 105.8 . . ?
C15 C14 C16 111.01(9) . . ?
P1 C1 H1A 105.6 . . ?
C2 C1 P1 114.63(8) . . ?
C2 C1 H1A 105.6 . . ?
C3 C1 P1 113.24(8) . . ?
C3 C1 H1A 105.6 . . ?
C3 C1 C2 111.39(10) . . ?
C14 C16 H16A 109.5 . . ?
C14 C16 H16B 109.5 . . ?
C14 C16 H16C 109.5 . . ?
H16A C16 H16B 109.5 . . ?
H16A C16 H16C 109.5 . . ?
H16B C16 H16C 109.5 . . ?
N1 C8 C7 109.48(9) . . ?
N1 C8 H8A 109.8 . . ?
N1 C8 H8B 109.8 . . ?
C7 C8 H8A 109.8 . . ?
C7 C8 H8B 109.8 . . ?
H8A C8 H8B 108.2 . . ?
C1 C2 H2A 109.5 . . ?
C1 C2 H2B 109.5 . . ?
C1 C2 H2C 109.5 . . ?
H2A C2 H2B 109.5 . . ?
H2A C2 H2C 109.5 . . ?
H2B C2 H2C 109.5 . . ?
C1 C3 H3A 109.5 . . ?
C1 C3 H3B 109.5 . . ?
C1 C3 H3C 109.5 . . ?
H3A C3 H3B 109.5 . . ?
H3A C3 H3C 109.5 . . ?
H3B C3 H3C 109.5 . . ?
C4 C6 H6A 109.5 . . ?
C4 C6 H6B 109.5 . . ?
C4 C6 H6C 109.5 . . ?
H6A C6 H6B 109.5 . . ?
H6A C6 H6C 109.5 . . ?
H6B C6 H6C 109.5 . . ?
C14 C15 H15A 109.5 . . ?
C14 C15 H15B 109.5 . . ?
C14 C15 H15C 109.5 . . ?
H15A C15 H15B 109.5 . . ?
H15A C15 H15C 109.5 . . ?
H15B C15 H15C 109.5 . . ?
N1 C9 C10 110.13(9) . . ?
N1 C9 H9A 109.6 . . ?
N1 C9 H9B 109.6 . . ?
C10 C9 H9A 109.6 . . ?
C10 C9 H9B 109.6 . . ?
H9A C9 H9B 108.1 . . ?
C4 C5 H5A 109.5 . . ?
C4 C5 H5B 109.5 . . ?
C4 C5 H5C 109.5 . . ?
H5A C5 H5B 109.5 . . ?
H5A C5 H5C 109.5 . . ?
H5B C5 H5C 109.5 . . ?
H13A C13 H13B 109.5 . . ?
H13A C13 H13C 109.5 . . ?
H13B C13 H13C 109.5 . . ?
C11 C13 H13A 109.5 . . ?
C11 C13 H13B 109.5 . . ?
C11 C13 H13C 109.5 . . ?
C27 C28 H28 120.1 . . ?
C27 C28 C29 119.78(12) . . ?
C29 C28 H28 120.1 . . ?
C28 C27 C32 119.10(12) . . ?
C28 C27 C26 122.53(11) . . ?
C32 C27 C26 118.37(11) . . ?
C27 C32 H32 119.6 . . ?
C31 C32 C27 120.70(12) . . ?
C31 C32 H32 119.6 . . ?
N3 C26 C27 113.01(11) . . ?
N3 C26 H26A 109.0 . . ?
N3 C26 H26B 109.0 . . ?
C27 C26 H26A 109.0 . . ?
C27 C26 H26B 109.0 . . ?
H26A C26 H26B 107.8 . . ?
C19 C24 H24 120.0 . . ?
C19 C24 C23 120.03(12) . . ?
C23 C24 H24 120.0 . . ?
P2 C11 H11 107.8 . . ?
C13 C11 P2 110.60(8) . . ?
C13 C11 H11 107.8 . . ?
C13 C11 C12 111.37(10) . . ?
C12 C11 P2 111.28(9) . . ?
C12 C11 H11 107.8 . . ?
C28 C29 H29 119.8 . . ?
C30 C29 C28 120.31(13) . . ?
C30 C29 H29 119.8 . . ?
C20 C21 H21 119.8 . . ?
C22 C21 C20 120.32(12) . . ?
C22 C21 H21 119.8 . . ?
C11 C12 H12A 109.5 . . ?
C11 C12 H12B 109.5 . . ?
C11 C12 H12C 109.5 . . ?
H12A C12 H12B 109.5 . . ?
H12A C12 H12C 109.5 . . ?
H12B C12 H12C 109.5 . . ?
C29 C30 H30 119.9 . . ?
C29 C30 C31 120.25(13) . . ?
C31 C30 H30 119.9 . . ?
C24 C23 H23 119.9 . . ?
C22 C23 C24 120.17(13) . . ?
C22 C23 H23 119.9 . . ?
C32 C31 H31 120.1 . . ?
C30 C31 C32 119.85(13) . . ?
C30 C31 H31 120.1 . . ?
C21 C22 C23 119.86(13) . . ?
C21 C22 H22 120.1 . . ?
C23 C22 H22 120.1 . . ?

loop_
_geom_bond_atom_site_label_1
_geom_bond_atom_site_label_2
_geom_bond_distance
_geom_bond_site_symmetry_2
_geom_bond_publ_flag
Ru1 P1 2.3258(3) . ?
Ru1 P2 2.3287(3) . ?
Ru1 N1 2.1880(9) . ?
Ru1 C17 2.0056(11) . ?
Ru1 C25 1.9070(11) . ?
Ru1 H33 1.622(17) . ?
P1 C7 1.8400(11) . ?
P1 C4 1.8511(11) . ?
P1 C1 1.8523(11) . ?
P2 C10 1.8451(11) . ?
P2 C14 1.8589(11) . ?
P2 C11 1.8467(11) . ?
N1 C8 1.4873(14) . ?
N1 C9 1.4856(14) . ?
N1 H1 0.893(16) . ?
O1 H1B 0.78(2) . ?
O1 H1C 0.82(2) . ?
N2 C17 1.1609(15) . ?
N2 C18 1.4280(15) . ?
N3 C25 1.1686(15) . ?
N3 C26 1.4304(16) . ?
C7 H7A 0.9900 . ?
C7 H7B 0.9900 . ?
C7 C8 1.5221(16) . ?
C19 C18 1.5132(16) . ?
C19 C20 1.3960(16) . ?
C19 C24 1.3907(17) . ?
C10 H10A 0.9900 . ?
C10 H10B 0.9900 . ?
C10 C9 1.5261(16) . ?
C18 H18A 0.9900 . ?
C18 H18B 0.9900 . ?
C20 H20 0.9500 . ?
C20 C21 1.3873(18) . ?
C4 H4 1.0000 . ?
C4 C6 1.5307(17) . ?
C4 C5 1.5316(17) . ?
C14 H14 1.0000 . ?
C14 C16 1.5334(16) . ?
C14 C15 1.5331(15) . ?
C1 H1A 1.0000 . ?
C1 C2 1.5309(16) . ?
C1 C3 1.5301(17) . ?
C16 H16A 0.9800 . ?
C16 H16B 0.9800 . ?
C16 H16C 0.9800 . ?
C8 H8A 0.9900 . ?
C8 H8B 0.9900 . ?
C2 H2A 0.9800 . ?
C2 H2B 0.9800 . ?
C2 H2C 0.9800 . ?
C3 H3A 0.9800 . ?
C3 H3B 0.9800 . ?
C3 H3C 0.9800 . ?
C6 H6A 0.9800 . ?
C6 H6B 0.9800 . ?
C6 H6C 0.9800 . ?
C15 H15A 0.9800 . ?
C15 H15B 0.9800 . ?
C15 H15C 0.9800 . ?
C9 H9A 0.9900 . ?
C9 H9B 0.9900 . ?
C5 H5A 0.9800 . ?
C5 H5B 0.9800 . ?
C5 H5C 0.9800 . ?
C13 H13A 0.9800 . ?
C13 H13B 0.9800 . ?
C13 H13C 0.9800 . ?
C13 C11 1.5266(18) . ?
C28 H28 0.9500 . ?
C28 C27 1.3889(18) . ?
C28 C29 1.4003(19) . ?
C27 C32 1.3932(17) . ?
C27 C26 1.5103(17) . ?
C32 H32 0.9500 . ?
C32 C31 1.3875(19) . ?
C26 H26A 0.9900 . ?
C26 H26B 0.9900 . ?
C24 H24 0.9500 . ?
C24 C23 1.3925(19) . ?
C11 H11 1.0000 . ?
C11 C12 1.5298(17) . ?
C29 H29 0.9500 . ?
C29 C30 1.376(2) . ?
C21 H21 0.9500 . ?
C21 C22 1.385(2) . ?
C12 H12A 0.9800 . ?
C12 H12B 0.9800 . ?
C12 H12C 0.9800 . ?
C30 H30 0.9500 . ?
C30 C31 1.378(2) . ?
C23 H23 0.9500 . ?
C23 C22 1.387(2) . ?
C31 H31 0.9500 . ?
C22 H22 0.9500 . ?
